data_2003892
loop_
_publ_author_name
'Foucher, D. A.'
'Honeyman, C. H.'
'Lough, A. J.'
'Manners, I.'
'Nelson, J. M.'

_publ_section_title
;
 1,1'-Bis(trimethylsilyl)ferrocenium Tetrachloroaluminate(1--),
 1,1'-Bis(trimethylsilyl)ferrocene and 1,1'-Dimethylferrocene
;
_journal_issue 9
_journal_name_full 'Acta Crystallographica Section C'
_journal_page_first 1795
_journal_page_last 1799
_journal_paper_doi 10.1107/S0108270195003155
_journal_volume 51
_journal_year 1995
_chemical_formula_moiety '[Fe (C8 H13 Si)2 ]'
_chemical_formula_sum 'C16 H26 Fe Si2'
_chemical_formula_weight 330.40
_chemical_name_systematic
;
 1,1'-Bis(trimethylsilyl)ferrocene
;
_space_group_IT_number 14
_symmetry_cell_setting monoclinic
_symmetry_space_group_name_Hall '-P 2ybc'
_symmetry_space_group_name_H-M 'P 1 21/c 1'
_audit_creation_method SHELXL
_cell_angle_alpha 90.00
_cell_angle_beta 95.69(2)
_cell_angle_gamma 90.00
_cell_formula_units_Z 2
_cell_length_a 6.173(2)
_cell_length_b 8.103(1)
_cell_length_c 16.915(3)
_cell_measurement_reflns_used 35
_cell_measurement_temperature 173(2)
_cell_measurement_theta_max 13.24
_cell_measurement_theta_min 4.46
_cell_volume 841.9(3)
_computing_cell_refinement 'XSCANS Version 2.1 (Siemens, 1994)'
_computing_data_collection 'XSCANS Version 2.1 (Siemens, 1994)'
_computing_data_reduction 'XSCANS Version 2.1 (Siemens, 1994)'
_computing_molecular_graphics 'XP in SHELXTL-PC (Sheldrick, 1990)'
_computing_publication_material 'SHELXL-93 (Sheldrick, 1993)'
_computing_structure_refinement 'SHELXL-93 (Sheldrick, 1993)'
_computing_structure_solution 'XS in SHELXTL-PC (Sheldrick, 1990)'
_diffrn_ambient_temperature 173(2)
_diffrn_measurement_device 'Siemens P4'
_diffrn_measurement_method '\w scans'
_diffrn_radiation_monochromator graphite
_diffrn_radiation_source 'fine-focus sealed tube'
_diffrn_radiation_type MoK\a
_diffrn_radiation_wavelength 0.71073
_diffrn_reflns_av_R_equivalents 0.0187
_diffrn_reflns_av_sigmaI/netI 0.0208
_diffrn_reflns_limit_h_max 0
_diffrn_reflns_limit_h_min -8
_diffrn_reflns_limit_k_max 0
_diffrn_reflns_limit_k_min -11
_diffrn_reflns_limit_l_max 23
_diffrn_reflns_limit_l_min -23
_diffrn_reflns_number 2652
_diffrn_reflns_theta_max 29.99
_diffrn_reflns_theta_min 3.32
_diffrn_standards_decay_% '< 5'
_diffrn_standards_interval_count 97
_diffrn_standards_number 3
_exptl_absorpt_coefficient_mu 1.024
_exptl_absorpt_correction_T_max 0.9267
_exptl_absorpt_correction_T_min 0.4472
_exptl_absorpt_correction_type 'semi-empirical, SHELXA-90 in SHELXL93 (Sheldrick, 1993)'
_exptl_crystal_colour 'pale orange'
_exptl_crystal_density_diffrn 1.303
_exptl_crystal_description block
_exptl_crystal_F_000 352
_exptl_crystal_size_max 0.56
_exptl_crystal_size_mid 0.46
_exptl_crystal_size_min 0.44
_refine_diff_density_max 0.366
_refine_diff_density_min -0.270
_refine_ls_extinction_method none
_refine_ls_goodness_of_fit_all 1.054
_refine_ls_goodness_of_fit_obs 1.086
_refine_ls_hydrogen_treatment refall
_refine_ls_matrix_type full
_refine_ls_number_parameters 140
_refine_ls_number_reflns 2448
_refine_ls_number_restraints 0
_refine_ls_restrained_S_all 1.054
_refine_ls_restrained_S_obs 1.086
_refine_ls_R_factor_all 0.0313
_refine_ls_R_factor_obs 0.0279
_refine_ls_shift/esd_max 0.017
_refine_ls_shift/esd_mean 0.002
_refine_ls_structure_factor_coef Fsqd
_refine_ls_weighting_scheme
; calc w = 1/[\s^2^(Fo^2^) + (0.0501P)^2^ + 0.1976P] where
P = (Fo^2^ + 2Fc^2^)/3
;
_refine_ls_wR_factor_all 0.0819
_refine_ls_wR_factor_obs 0.0800
_reflns_number_observed 2213
_reflns_number_total 2448
_reflns_observed_criterion >2sigma(I)
_cod_data_source_file fg1056.cif
_cod_data_source_block s9451
_cod_depositor_comments
;
The following automatic conversions were performed:

'_geom_bond_publ_flag' value 'NO' changed to 'no' according to
/home/saulius/struct/CIF-dictionaries/cif_core.dic dictionary named
'cif_core.dic' version 2.4.1 from 2010-06-29 (23
times).

'_geom_bond_publ_flag' value 'YES' changed to 'yes'
according to /home/saulius/struct/CIF-dictionaries/cif_core.dic
dictionary named 'cif_core.dic' version 2.4.1 from 2010-06-29 (9
times).

'_geom_angle_publ_flag' value 'NO' changed to 'no' according
to /home/saulius/struct/CIF-dictionaries/cif_core.dic dictionary
named 'cif_core.dic' version 2.4.1 from 2010-06-29 (91
time).

'_geom_angle_publ_flag' value 'YES' changed to 'yes'
according to /home/saulius/struct/CIF-dictionaries/cif_core.dic
dictionary named 'cif_core.dic' version 2.4.1 from 2010-06-29 (8
times).

Automatic conversion script
Id: cif_fix_values 1715 2011-07-08 13:25:40Z adriana 
;
_cod_original_sg_symbol_H-M 'P 21/c'
_cod_database_code 2003892

loop_
_symmetry_equiv_pos_as_xyz
'x, y, z'
'-x, y+1/2, -z+1/2'
'-x, -y, -z'
'x, -y-1/2, z-1/2'

loop_
_atom_site_aniso_label
_atom_site_aniso_U_11
_atom_site_aniso_U_22
_atom_site_aniso_U_33
_atom_site_aniso_U_12
_atom_site_aniso_U_13
_atom_site_aniso_U_23
Fe 0.01909(13) 0.01738(13) 0.01753(13) -0.00031(8) 0.00238(9) -0.00117(8)
Si(1) 0.0189(2) 0.0231(2) 0.0222(2) -0.00013(13) 0.00052(12) 0.00137(12)
C(1) 0.0213(5) 0.0236(5) 0.0189(5) -0.0004(5) 0.0011(4) -0.0013(4)
C(2) 0.0243(6) 0.0294(6) 0.0198(5) 0.0029(5) 0.0051(4) -0.0010(4)
C(3) 0.0363(7) 0.0261(6) 0.0229(6) 0.0086(6) 0.0016(5) -0.0052(5)
C(4) 0.0411(8) 0.0198(6) 0.0266(6) -0.0046(5) -0.0013(5) -0.0033(5)
C(5) 0.0244(6) 0.0260(6) 0.0252(6) -0.0065(5) 0.0006(5) -0.0014(5)
C(6) 0.0310(7) 0.0340(7) 0.0274(6) -0.0001(6) -0.0053(5) 0.0016(5)
C(7) 0.0328(7) 0.0319(7) 0.0324(7) 0.0088(6) 0.0055(6) 0.0003(6)
C(8) 0.0277(7) 0.0316(7) 0.0417(8) -0.0056(6) 0.0017(6) 0.0073(6)

loop_
_atom_site_label
_atom_site_occupancy
_atom_site_fract_x
_atom_site_fract_y
_atom_site_fract_z
_atom_site_U_iso_or_equiv
_atom_site_thermal_displace_type
_atom_site_calc_flag
_atom_site_refinement_flags
_atom_site_type_symbol
Fe 1 0.0000 0.5000 0.0000 0.01796(9) Uani d S Fe
Si(1) 1 0.25679(6) 0.24308(4) 0.15195(2) 0.02153(10) Uani d . Si
C(1) 1 0.1490(2) 0.4433(2) 0.11140(7) 0.0213(2) Uani d . C
C(2) 1 -0.0646(2) 0.5075(2) 0.11632(8) 0.0243(3) Uani d . C
H(2A) 1 -0.1788(32) 0.4487(24) 0.1386(11) 0.027(4) Uiso d . H
C(3) 1 -0.0784(3) 0.6684(2) 0.08314(8) 0.0285(3) Uani d . C
H(3A) 1 -0.1976(37) 0.7290(28) 0.0786(13) 0.041(6) Uiso d . H
C(4) 1 0.1266(3) 0.7069(2) 0.05679(8) 0.0295(3) Uani d . C
H(4A) 1 0.1600(34) 0.8127(28) 0.0289(12) 0.043(6) Uiso d . H
C(5) 1 0.2668(2) 0.5697(2) 0.07405(8) 0.0253(3) Uani d . C
H(5A) 1 0.4127(37) 0.5576(29) 0.0582(12) 0.040(5) Uiso d . H
C(6) 1 0.4272(3) 0.2859(2) 0.24718(9) 0.0313(3) Uani d . C
H(6A) 1 0.4761(44) 0.1851(35) 0.2727(15) 0.065(8) Uiso d . H
H(6B) 1 0.5418(41) 0.3598(29) 0.2382(14) 0.051(6) Uiso d . H
H(6C) 1 0.3424(37) 0.3470(28) 0.2839(13) 0.044(6) Uiso d . H
C(7) 1 0.4272(3) 0.1421(2) 0.08097(9) 0.0322(3) Uani d . C
H(7A) 1 0.3428(36) 0.1053(26) 0.0314(12) 0.038(5) Uiso d . H
H(7B) 1 0.5186(41) 0.2102(32) 0.0618(14) 0.052(7) Uiso d . H
H(7C) 1 0.5002(44) 0.0457(35) 0.1031(15) 0.058(7) Uiso d . H
C(8) 1 0.0260(3) 0.1059(2) 0.17083(10) 0.0338(3) Uani d . C
H(8A) 1 -0.0683(35) 0.0906(27) 0.1267(12) 0.039(5) Uiso d . H
H(8B) 1 0.0782(39) -0.0020(24) 0.1877(14) 0.039(6) Uiso d . H
H(8C) 1 -0.0572(36) 0.1533(27) 0.2080(13) 0.042(6) Uiso d . H

loop_
_atom_type_symbol
_atom_type_description
_atom_type_scat_source
_atom_type_scat_dispersion_real
_atom_type_scat_dispersion_imag
C C 'International Tables Vol C Tables 4.2.6.8 and 6.1.1.4' 0.0033 0.0016
H H 'International Tables Vol C Tables 4.2.6.8 and 6.1.1.4' 0.0000 0.0000
Si Si 'International Tables Vol C Tables 4.2.6.8 and 6.1.1.4' 0.0817 0.0704
Fe Fe 'International Tables Vol C Tables 4.2.6.8 and 6.1.1.4' 0.3463 0.8444

loop_
_geom_angle_atom_site_label_1
_geom_angle_atom_site_label_2
_geom_angle_atom_site_label_3
_geom_angle_site_symmetry_1
_geom_angle_site_symmetry_3
_geom_angle
_geom_angle_publ_flag
C(2) Fe C(2) 3_565 . 180.0 no
C(2) Fe C(5) 3_565 3_565 68.00(6) no
C(2) Fe C(5) . 3_565 112.00(6) no
C(2) Fe C(5) 3_565 . 112.00(6) no
C(2) Fe C(5) . . 68.00(6) no
C(5) Fe C(5) 3_565 . 180.0 no
C(2) Fe C(4) 3_565 . 111.93(6) no
C(2) Fe C(4) . . 68.07(6) no
C(5) Fe C(4) 3_565 . 139.37(6) no
C(5) Fe C(4) . . 40.63(6) no
C(2) Fe C(4) 3_565 3_565 68.07(6) no
C(2) Fe C(4) . 3_565 111.93(6) no
C(5) Fe C(4) 3_565 3_565 40.63(6) no
C(5) Fe C(4) . 3_565 139.37(6) no
C(4) Fe C(4) . 3_565 180.0 no
C(2) Fe C(3) 3_565 . 139.51(5) no
C(2) Fe C(3) . . 40.49(5) no
C(5) Fe C(3) 3_565 . 111.87(6) no
C(5) Fe C(3) . . 68.13(6) no
C(4) Fe C(3) . . 40.46(6) no
C(4) Fe C(3) 3_565 . 139.54(6) no
C(2) Fe C(3) 3_565 3_565 40.49(5) no
C(2) Fe C(3) . 3_565 139.51(5) no
C(5) Fe C(3) 3_565 3_565 68.13(6) no
C(5) Fe C(3) . 3_565 111.87(6) no
C(4) Fe C(3) . 3_565 139.54(6) no
C(4) Fe C(3) 3_565 3_565 40.46(6) no
C(3) Fe C(3) . 3_565 180.0 no
C(2) Fe C(1) 3_565 3_565 40.63(5) no
C(2) Fe C(1) . 3_565 139.37(5) no
C(5) Fe C(1) 3_565 3_565 40.93(5) no
C(5) Fe C(1) . 3_565 139.07(5) no
C(4) Fe C(1) . 3_565 111.13(5) no
C(4) Fe C(1) 3_565 3_565 68.87(6) no
C(3) Fe C(1) . 3_565 111.32(6) no
C(3) Fe C(1) 3_565 3_565 68.68(6) no
C(2) Fe C(1) 3_565 . 139.37(5) no
C(2) Fe C(1) . . 40.63(5) no
C(5) Fe C(1) 3_565 . 139.07(5) no
C(5) Fe C(1) . . 40.93(5) no
C(4) Fe C(1) . . 68.87(5) no
C(4) Fe C(1) 3_565 . 111.13(6) no
C(3) Fe C(1) . . 68.68(6) no
C(3) Fe C(1) 3_565 . 111.32(6) no
C(1) Fe C(1) 3_565 . 180.0 no
C(1) Si(1) C(8) . . 109.44(7) yes
C(1) Si(1) C(7) . . 110.49(7) yes
C(8) Si(1) C(7) . . 109.84(8) yes
C(1) Si(1) C(6) . . 107.86(7) yes
C(8) Si(1) C(6) . . 109.79(8) yes
C(7) Si(1) C(6) . . 109.39(8) yes
C(2) C(1) C(5) . . 106.05(12) no
C(2) C(1) Si(1) . . 126.56(10) yes
C(5) C(1) Si(1) . . 127.26(10) yes
C(2) C(1) Fe . . 69.01(7) no
C(5) C(1) Fe . . 68.87(7) no
Si(1) C(1) Fe . . 129.92(7) no
C(3) C(2) C(1) . . 109.37(12) no
C(3) C(2) Fe . . 69.93(7) no
C(1) C(2) Fe . . 70.36(7) no
C(3) C(2) H(2A) . . 126.5(12) no
C(1) C(2) H(2A) . . 124.1(12) no
Fe C(2) H(2A) . . 125.8(11) no
C(4) C(3) C(2) . . 107.83(13) no
C(4) C(3) Fe . . 69.64(8) no
C(2) C(3) Fe . . 69.57(7) no
C(4) C(3) H(3A) . . 127.8(15) no
C(2) C(3) H(3A) . . 124.3(15) no
Fe C(3) H(3A) . . 124.3(14) no
C(3) C(4) C(5) . . 107.91(12) no
C(3) C(4) Fe . . 69.90(8) no
C(5) C(4) Fe . . 69.65(8) no
C(3) C(4) H(4A) . . 124.3(12) no
C(5) C(4) H(4A) . . 127.7(12) no
Fe C(4) H(4A) . . 124.2(12) no
C(4) C(5) C(1) . . 108.84(13) no
C(4) C(5) Fe . . 69.72(8) no
C(1) C(5) Fe . . 70.19(7) no
C(4) C(5) H(5A) . . 125.9(14) no
C(1) C(5) H(5A) . . 125.0(14) no
Fe C(5) H(5A) . . 121.1(13) no
Si(1) C(6) H(6A) . . 110.8(15) no
Si(1) C(6) H(6B) . . 110.1(15) no
H(6A) C(6) H(6B) . . 114.(2) no
Si(1) C(6) H(6C) . . 110.4(13) no
H(6A) C(6) H(6C) . . 107.9(19) no
H(6B) C(6) H(6C) . . 103.6(19) no
Si(1) C(7) H(7A) . . 113.3(13) no
Si(1) C(7) H(7B) . . 112.9(16) no
H(7A) C(7) H(7B) . . 100.4(19) no
Si(1) C(7) H(7C) . . 112.3(16) no
H(7A) C(7) H(7C) . . 105.8(19) no
H(7B) C(7) H(7C) . . 111.(2) no
Si(1) C(8) H(8A) . . 112.3(14) no
Si(1) C(8) H(8B) . . 110.7(14) no
H(8A) C(8) H(8B) . . 106.7(19) no
Si(1) C(8) H(8C) . . 110.6(13) no
H(8A) C(8) H(8C) . . 105.0(18) no
H(8B) C(8) H(8C) . . 111.3(19) no

loop_
_geom_bond_atom_site_label_1
_geom_bond_atom_site_label_2
_geom_bond_site_symmetry_2
_geom_bond_distance
_geom_bond_publ_flag
Fe C(1) 3_565 2.0649(13) no
Fe C(1) . 2.0649(13) yes
Fe C(2) 3_565 2.0469(13) no
Fe C(2) . 2.0469(13) yes
Fe C(3) . 2.0516(13) yes
Fe C(3) 3_565 2.0516(13) no
Fe C(4) . 2.0482(14) yes
Fe C(4) 3_565 2.0482(14) no
Fe C(5) 3_565 2.0472(14) no
Fe C(5) . 2.0472(14) yes
Si(1) C(1) . 1.8587(14) yes
Si(1) C(8) . 1.859(2) yes
Si(1) C(7) . 1.862(2) yes
Si(1) C(6) . 1.867(2) yes
C(1) C(2) . 1.428(2) no
C(1) C(5) . 1.438(2) no
C(2) C(3) . 1.418(2) no
C(2) H(2A) . 0.96(2) no
C(3) C(4) . 1.418(2) no
C(3) H(3A) . 0.88(2) no
C(4) C(5) . 1.422(2) no
C(4) H(4A) . 1.01(2) no
C(5) H(5A) . 0.97(2) no
C(6) H(6A) . 0.96(3) no
C(6) H(6B) . 0.95(3) no
C(6) H(6C) . 0.99(2) no
C(7) H(7A) . 0.99(2) no
C(7) H(7B) . 0.87(3) no
C(7) H(7C) . 0.96(3) no
C(8) H(8A) . 0.91(2) no
C(8) H(8B) . 0.97(2) no
C(8) H(8C) . 0.93(2) no
